data_7226425
loop_
_publ_author_name
'Lepikhina, Anastasia'
'Bakulina, Olga'
'Dar'in, Dmitry'
'Krasavin, Mikhail'

_publ_section_title
;
 The first solvent-free synthesis of privileged gamma- and delta-lactams
 via the Castagnoli-Cushman reaction
;
_journal_name_full 'RSC Adv.'
_journal_paper_doi 10.1039/C6RA19196G
_journal_year 2016
_chemical_formula_moiety 'C20 H21 N O3'
_chemical_formula_sum 'C20 H21 N O3'
_chemical_formula_weight 323.38
_space_group_crystal_system monoclinic
_space_group_IT_number 14
_space_group_name_Hall '-P 2ybc'
_space_group_name_H-M_alt 'P 1 21/c 1'
_symmetry_space_group_name_Hall '-P 2ybc'
_symmetry_space_group_name_H-M 'P 1 21/c 1'
_atom_sites_solution_hydrogens mixed
_audit_creation_date 2016-03-25
_audit_creation_method
;
Olex2 1.2
(compiled 2016.02.19 svn.r3266 for OlexSys, GUI svn.r5155)
;
_audit_update_record
;
2016-03-25 deposited with the CCDC.
2016-08-31 downloaded from the CCDC.
;
_cell_angle_alpha 90
_cell_angle_beta 103.267(4)
_cell_angle_gamma 90
_cell_formula_units_Z 4
_cell_length_a 6.1741(3)
_cell_length_b 22.3708(7)
_cell_length_c 12.6253(4)
_cell_measurement_reflns_used 2416
_cell_measurement_temperature 100(2)
_cell_measurement_theta_max 31.0321
_cell_measurement_theta_min 2.7260
_cell_volume 1697.26(12)
_computing_cell_refinement
;
CrysAlisPro, Agilent Technologies,
Version 1.171.36.20 (release 27-06-2012 CrysAlis171 .NET)
(compiled Jul 11 2012,15:38:31)
;
_computing_data_collection
;
CrysAlisPro, Agilent Technologies,
Version 1.171.36.20 (release 27-06-2012 CrysAlis171 .NET)
(compiled Jul 11 2012,15:38:31)
;
_computing_data_reduction
;
CrysAlisPro, Agilent Technologies,
Version 1.171.36.20 (release 27-06-2012 CrysAlis171 .NET)
(compiled Jul 11 2012,15:38:31)
;
_computing_molecular_graphics 'Olex2 (Dolomanov et al., 2009)'
_computing_publication_material 'Olex2 (Dolomanov et al., 2009)'
_computing_structure_refinement
;
Superflip (Palatinus & Chapuis, 2007;Palatinus & van der Lee, 2008;
Palatinus et al., 2012)
;
_diffrn_ambient_temperature 100(2)
_diffrn_detector_area_resol_mean 16.2096
_diffrn_measured_fraction_theta_full 0.999
_diffrn_measured_fraction_theta_max 0.997
_diffrn_measurement_details
;
  1 omega  -99.00  -74.00   1.0000  170.0000
omega____ theta____ kappa____ phi______ frames
    -      -22.4241  178.0000  120.0000 25

  2 omega  -79.00   22.00   1.0000  170.0000
omega____ theta____ kappa____ phi______ frames
    -      -22.4241  -19.0000  120.0000 101

  3 omega  -48.00   43.00   1.0000  170.0000
omega____ theta____ kappa____ phi______ frames
    -      -22.4241   38.0000  150.0000 91
;
_diffrn_measurement_device_type 'Xcalibur, Eos'
_diffrn_measurement_method '\w scans'
_diffrn_orient_matrix_UB_11 -0.0716010000
_diffrn_orient_matrix_UB_12 0.0082269000
_diffrn_orient_matrix_UB_13 0.0342084000
_diffrn_orient_matrix_UB_21 -0.0861687000
_diffrn_orient_matrix_UB_22 0.0060156000
_diffrn_orient_matrix_UB_23 -0.0464800000
_diffrn_orient_matrix_UB_31 -0.0369584000
_diffrn_orient_matrix_UB_32 -0.0300343000
_diffrn_orient_matrix_UB_33 0.0000532000
_diffrn_radiation_monochromator graphite
_diffrn_radiation_type MoK\a
_diffrn_radiation_wavelength 0.71073
_diffrn_reflns_av_R_equivalents 0.0197
_diffrn_reflns_av_unetI/netI 0.0362
_diffrn_reflns_Laue_measured_fraction_full 0.999
_diffrn_reflns_Laue_measured_fraction_max 0.997
_diffrn_reflns_limit_h_max 8
_diffrn_reflns_limit_h_min -3
_diffrn_reflns_limit_k_max 29
_diffrn_reflns_limit_k_min -26
_diffrn_reflns_limit_l_max 13
_diffrn_reflns_limit_l_min -16
_diffrn_reflns_number 7371
_diffrn_reflns_point_group_measured_fraction_full 0.999
_diffrn_reflns_point_group_measured_fraction_max 0.997
_diffrn_reflns_theta_full 25.242
_diffrn_reflns_theta_max 27.499
_diffrn_reflns_theta_min 3.196
_diffrn_source 'Enhance (Mo) X-ray Source'
_exptl_absorpt_coefficient_mu 0.085
_exptl_absorpt_correction_T_max 1.00000
_exptl_absorpt_correction_T_min 0.93749
_exptl_absorpt_correction_type multi-scan
_exptl_absorpt_process_details
;
CrysAlisPro, Agilent Technologies,
Version 1.171.36.20 (release 27-06-2012 CrysAlis171 .NET)
(compiled Jul 11 2012,15:38:31)
Empirical absorption correction using spherical harmonics,
 implemented in SCALE3 ABSPACK scaling algorithm.
;
_exptl_crystal_colour 'clear colourless'
_exptl_crystal_colour_lustre clear
_exptl_crystal_colour_primary colourless
_exptl_crystal_density_diffrn 1.266
_exptl_crystal_description needle
_exptl_crystal_F_000 688
_exptl_crystal_size_max 0.25
_exptl_crystal_size_mid 0.25
_exptl_crystal_size_min 0.15
_refine_diff_density_max 0.344
_refine_diff_density_min -0.200
_refine_diff_density_rms 0.045
_refine_ls_extinction_method none
_refine_ls_goodness_of_fit_ref 1.031
_refine_ls_hydrogen_treatment constr
_refine_ls_matrix_type full
_refine_ls_number_parameters 219
_refine_ls_number_reflns 3881
_refine_ls_number_restraints 0
_refine_ls_restrained_S_all 1.031
_refine_ls_R_factor_all 0.0583
_refine_ls_R_factor_gt 0.0436
_refine_ls_shift/su_max 0.000
_refine_ls_shift/su_mean 0.000
_refine_ls_structure_factor_coef Fsqd
_refine_ls_weighting_details 'w=1/[\s^2^(Fo^2^)+(0.0385P)^2^+0.7152P] where P=(Fo^2^+2Fc^2^)/3'
_refine_ls_weighting_scheme calc
_refine_ls_wR_factor_gt 0.0942
_refine_ls_wR_factor_ref 0.1010
_reflns_Friedel_coverage 0.000
_reflns_number_gt 3151
_reflns_number_total 3881
_reflns_threshold_expression 'I > 2\s(I)'
_cod_data_source_file c6ra19196g2.cif
_cod_data_source_block uny120
_cod_original_cell_volume 1697.25(11)
_cod_database_code 7226425
_chemical_oxdiff_formula 'C20 H21 N O3'
_shelx_space_group_comment
;
The symmetry employed for this shelxl refinement is uniquely defined
by the following loop, which should always be used as a source of
symmetry information in preference to the above space-group names.
They are only intended as comments.
;
_reflns_odcompleteness_completeness 99.53
_reflns_odcompleteness_iscentric 1
_reflns_odcompleteness_theta 28.51
_olex2_refinement_description
;
1. Fixed Uiso
 At 1.2 times of:
  All C(H) groups, All C(H,H) groups
 At 1.5 times of:
  All C(H,H,H) groups, All O(H) groups
2.a Riding coordinates:
 O3(H3)
2.b Ternary CH refined with riding coordinates:
 C1(H1), C2(H2)
2.c Secondary CH2 refined with riding coordinates:
 C4(H4A,H4B)
2.d Aromatic/amide H refined with riding coordinates:
 C8(H8), C9(H9), C10(H10), C11(H11), C12(H12), C14(H14), C15(H15), C16(H16),
 C17(H17), C18(H18)
2.e Idealised Me refined as rotating group:
 C19(H19A,H19B,H19C), C20(H20A,H20B,H20C)
;
_shelx_shelxl_version_number 2014/7
_olex2_submission_special_instructions 'No special instructions were received'

loop_
_space_group_symop_operation_xyz
'x, y, z'
'-x, y+1/2, -z+1/2'
'-x, -y, -z'
'x, -y-1/2, z-1/2'

loop_
_atom_site_label
_atom_site_type_symbol
_atom_site_fract_x
_atom_site_fract_y
_atom_site_fract_z
_atom_site_U_iso_or_equiv
_atom_site_adp_type
_atom_site_occupancy
_atom_site_site_symmetry_order
_atom_site_calc_flag
_atom_site_refinement_flags_posn
O1 O 0.67531(17) 0.35242(4) 0.41745(8) 0.0194(2) Uani 1 1 d .
O2 O -0.17092(17) 0.26183(5) 0.09927(8) 0.0208(2) Uani 1 1 d .
O3 O 0.03531(16) 0.19864(4) 0.02857(8) 0.0175(2) Uani 1 1 d .
H3 H -0.0883 0.1859 -0.0041 0.026 Uiso 1 1 d R
N1 N 0.36430(19) 0.35905(5) 0.27848(9) 0.0129(2) Uani 1 1 d .
C1 C 0.1959(2) 0.33570(6) 0.18193(10) 0.0120(3) Uani 1 1 d .
H1 H 0.0467 0.3378 0.2001 0.014 Uiso 1 1 calc R
C2 C 0.2356(2) 0.27007(6) 0.15386(10) 0.0116(3) Uani 1 1 d .
H2 H 0.3378 0.2703 0.1028 0.014 Uiso 1 1 calc R
C3 C 0.3488(2) 0.23171(6) 0.25484(11) 0.0132(3) Uani 1 1 d .
C4 C 0.5686(2) 0.26418(6) 0.30926(11) 0.0154(3) Uani 1 1 d .
H4A H 0.6408 0.2420 0.3759 0.018 Uiso 1 1 calc R
H4B H 0.6701 0.2628 0.2590 0.018 Uiso 1 1 calc R
C5 C 0.5400(2) 0.32819(6) 0.33918(11) 0.0140(3) Uani 1 1 d .
C6 C 0.0104(2) 0.24386(6) 0.09132(11) 0.0139(3) Uani 1 1 d .
C7 C 0.3244(2) 0.41909(6) 0.31210(11) 0.0139(3) Uani 1 1 d .
C8 C 0.1336(2) 0.43063(7) 0.34730(11) 0.0188(3) Uani 1 1 d .
H8 H 0.0288 0.3998 0.3490 0.023 Uiso 1 1 calc R
C9 C 0.0968(3) 0.48846(7) 0.38039(12) 0.0248(3) Uani 1 1 d .
H9 H -0.0364 0.4972 0.4030 0.030 Uiso 1 1 calc R
C10 C 0.2516(3) 0.53334(7) 0.38083(12) 0.0268(4) Uani 1 1 d .
H10 H 0.2264 0.5723 0.4053 0.032 Uiso 1 1 calc R
C11 C 0.4416(3) 0.52116(6) 0.34579(12) 0.0244(3) Uani 1 1 d .
H11 H 0.5484 0.5518 0.3461 0.029 Uiso 1 1 calc R
C12 C 0.4777(3) 0.46428(6) 0.30989(12) 0.0191(3) Uani 1 1 d .
H12 H 0.6073 0.4562 0.2838 0.023 Uiso 1 1 calc R
C13 C 0.1880(2) 0.37574(6) 0.08374(11) 0.0132(3) Uani 1 1 d .
C14 C -0.0165(3) 0.39153(7) 0.01323(12) 0.0208(3) Uani 1 1 d .
H14 H -0.1518 0.3781 0.0288 0.025 Uiso 1 1 calc R
C15 C -0.0229(3) 0.42638(7) -0.07862(13) 0.0267(4) Uani 1 1 d .
H15 H -0.1611 0.4366 -0.1258 0.032 Uiso 1 1 calc R
C16 C 0.1746(3) 0.44582(6) -0.10007(12) 0.0226(3) Uani 1 1 d .
H16 H 0.1727 0.4701 -0.1620 0.027 Uiso 1 1 calc R
C17 C 0.3790(3) 0.42987(6) -0.03076(12) 0.0198(3) Uani 1 1 d .
H17 H 0.5141 0.4433 -0.0467 0.024 Uiso 1 1 calc R
C18 C 0.3859(2) 0.39487(6) 0.06045(11) 0.0170(3) Uani 1 1 d .
H18 H 0.5246 0.3841 0.1066 0.020 Uiso 1 1 calc R
C19 C 0.4109(2) 0.16928(6) 0.22098(12) 0.0182(3) Uani 1 1 d .
H19A H 0.2750 0.1461 0.1933 0.027 Uiso 1 1 calc GR
H19B H 0.5030 0.1488 0.2841 0.027 Uiso 1 1 calc GR
H19C H 0.4941 0.1730 0.1639 0.027 Uiso 1 1 calc GR
C20 C 0.2000(3) 0.22557(6) 0.33391(11) 0.0188(3) Uani 1 1 d .
H20A H 0.1651 0.2653 0.3580 0.028 Uiso 1 1 calc GR
H20B H 0.2765 0.2021 0.3970 0.028 Uiso 1 1 calc GR
H20C H 0.0619 0.2053 0.2980 0.028 Uiso 1 1 calc GR

loop_
_atom_site_aniso_label
_atom_site_aniso_U_11
_atom_site_aniso_U_22
_atom_site_aniso_U_33
_atom_site_aniso_U_23
_atom_site_aniso_U_13
_atom_site_aniso_U_12
O1 0.0197(5) 0.0156(5) 0.0184(5) -0.0018(4) -0.0050(4) 0.0025(4)
O2 0.0140(5) 0.0248(5) 0.0235(5) -0.0043(4) 0.0039(4) -0.0021(4)
O3 0.0166(5) 0.0173(5) 0.0166(5) -0.0048(4) -0.0004(4) -0.0033(4)
N1 0.0138(6) 0.0113(5) 0.0124(5) -0.0009(4) 0.0007(4) 0.0005(4)
C1 0.0103(6) 0.0132(6) 0.0115(6) 0.0002(5) 0.0005(5) 0.0000(5)
C2 0.0112(6) 0.0119(6) 0.0117(6) -0.0005(5) 0.0026(5) -0.0005(5)
C3 0.0145(7) 0.0116(6) 0.0130(6) 0.0004(5) 0.0020(5) 0.0023(5)
C4 0.0145(7) 0.0143(6) 0.0157(6) -0.0001(5) 0.0000(5) 0.0029(5)
C5 0.0131(6) 0.0154(6) 0.0133(6) 0.0011(5) 0.0025(5) -0.0001(5)
C6 0.0170(7) 0.0130(6) 0.0113(6) 0.0012(5) 0.0021(5) -0.0025(5)
C7 0.0178(7) 0.0119(6) 0.0097(6) -0.0002(5) -0.0017(5) 0.0026(5)
C8 0.0189(7) 0.0208(7) 0.0160(7) -0.0019(5) 0.0029(6) 0.0005(6)
C9 0.0266(8) 0.0287(8) 0.0177(7) -0.0060(6) 0.0022(6) 0.0097(7)
C10 0.0378(9) 0.0165(7) 0.0205(8) -0.0052(6) -0.0049(7) 0.0101(7)
C11 0.0321(9) 0.0140(7) 0.0228(8) 0.0017(6) -0.0026(7) -0.0019(6)
C12 0.0208(7) 0.0168(7) 0.0185(7) 0.0020(5) 0.0017(6) -0.0013(6)
C13 0.0166(7) 0.0104(6) 0.0120(6) -0.0009(5) 0.0019(5) 0.0023(5)
C14 0.0169(7) 0.0257(8) 0.0199(7) 0.0056(6) 0.0042(6) 0.0037(6)
C15 0.0221(8) 0.0347(9) 0.0213(8) 0.0102(7) 0.0012(6) 0.0093(7)
C16 0.0325(9) 0.0185(7) 0.0178(7) 0.0071(6) 0.0080(6) 0.0048(6)
C17 0.0234(8) 0.0172(7) 0.0203(7) 0.0007(5) 0.0081(6) -0.0014(6)
C18 0.0166(7) 0.0177(7) 0.0159(7) -0.0001(5) 0.0018(5) 0.0005(6)
C19 0.0210(7) 0.0131(6) 0.0188(7) -0.0017(5) 0.0013(6) 0.0030(6)
C20 0.0234(8) 0.0172(7) 0.0165(7) 0.0032(5) 0.0061(6) 0.0018(6)

loop_
_atom_type_symbol
_atom_type_description
_atom_type_scat_dispersion_real
_atom_type_scat_dispersion_imag
_atom_type_scat_source
C C 0.0033 0.0016 'International Tables Vol C Tables 4.2.6.8 and 6.1.1.4'
H H 0.0000 0.0000 'International Tables Vol C Tables 4.2.6.8 and 6.1.1.4'
N N 0.0061 0.0033 'International Tables Vol C Tables 4.2.6.8 and 6.1.1.4'
O O 0.0106 0.0060 'International Tables Vol C Tables 4.2.6.8 and 6.1.1.4'

loop_
_geom_angle_atom_site_label_1
_geom_angle_atom_site_label_2
_geom_angle_atom_site_label_3
_geom_angle
C6 O3 H3 110.0
C5 N1 C1 126.37(11)
C5 N1 C7 118.19(11)
C7 N1 C1 115.34(10)
N1 C1 H1 107.5
N1 C1 C2 113.60(10)
N1 C1 C13 110.09(10)
C2 C1 H1 107.5
C13 C1 H1 107.5
C13 C1 C2 110.50(10)
C1 C2 H2 107.4
C1 C2 C3 113.59(10)
C1 C2 C6 107.83(11)
C3 C2 H2 107.4
C6 C2 H2 107.4
C6 C2 C3 112.91(10)
C4 C3 C2 106.61(10)
C19 C3 C2 111.48(11)
C19 C3 C4 107.48(11)
C20 C3 C2 111.30(11)
C20 C3 C4 110.62(11)
C20 C3 C19 109.27(11)
C3 C4 H4A 108.6
C3 C4 H4B 108.6
H4A C4 H4B 107.6
C5 C4 C3 114.59(11)
C5 C4 H4A 108.6
C5 C4 H4B 108.6
O1 C5 N1 121.42(12)
O1 C5 C4 120.82(12)
N1 C5 C4 117.76(12)
O2 C6 O3 122.79(13)
O2 C6 C2 124.70(12)
O3 C6 C2 112.50(11)
C8 C7 N1 119.03(12)
C8 C7 C12 120.52(13)
C12 C7 N1 120.45(12)
C7 C8 H8 120.6
C7 C8 C9 118.79(14)
C9 C8 H8 120.6
C8 C9 H9 119.5
C10 C9 C8 120.92(15)
C10 C9 H9 119.5
C9 C10 H10 120.2
C11 C10 C9 119.66(14)
C11 C10 H10 120.2
C10 C11 H11 120.0
C10 C11 C12 120.08(15)
C12 C11 H11 120.0
C7 C12 H12 120.0
C11 C12 C7 119.98(14)
C11 C12 H12 120.0
C14 C13 C1 121.21(12)
C18 C13 C1 119.26(12)
C18 C13 C14 119.48(13)
C13 C14 H14 119.5
C15 C14 C13 121.08(14)
C15 C14 H14 119.5
C14 C15 H15 120.5
C16 C15 C14 118.91(14)
C16 C15 H15 120.5
C15 C16 H16 119.8
C15 C16 C17 120.36(13)
C17 C16 H16 119.8
C16 C17 H17 119.6
C18 C17 C16 120.84(14)
C18 C17 H17 119.6
C13 C18 H18 120.3
C17 C18 C13 119.32(13)
C17 C18 H18 120.3
C3 C19 H19A 109.5
C3 C19 H19B 109.5
C3 C19 H19C 109.5
H19A C19 H19B 109.5
H19A C19 H19C 109.5
H19B C19 H19C 109.5
C3 C20 H20A 109.5
C3 C20 H20B 109.5
C3 C20 H20C 109.5
H20A C20 H20B 109.5
H20A C20 H20C 109.5
H20B C20 H20C 109.5

loop_
_geom_bond_atom_site_label_1
_geom_bond_atom_site_label_2
_geom_bond_distance
O1 C5 1.2608(16)
O2 C6 1.2149(17)
O3 H3 0.8300
O3 C6 1.3155(16)
N1 C1 1.5025(16)
N1 C5 1.3635(17)
N1 C7 1.4469(16)
C1 H1 1.0000
C1 C2 1.5430(17)
C1 C13 1.5209(17)
C2 H2 1.0000
C2 C3 1.5626(18)
C2 C6 1.5483(18)
C3 C4 1.5533(19)
C3 C19 1.5346(18)
C3 C20 1.5101(19)
C4 H4A 0.9900
C4 H4B 0.9900
C4 C5 1.5016(18)
C7 C8 1.376(2)
C7 C12 1.390(2)
C8 H8 0.9500
C8 C9 1.394(2)
C9 H9 0.9500
C9 C10 1.385(2)
C10 H10 0.9500
C10 C11 1.373(2)
C11 H11 0.9500
C11 C12 1.386(2)
C12 H12 0.9500
C13 C14 1.4124(19)
C13 C18 1.3886(19)
C14 H14 0.9500
C14 C15 1.390(2)
C15 H15 0.9500
C15 C16 1.379(2)
C16 H16 0.9500
C16 C17 1.407(2)
C17 H17 0.9500
C17 C18 1.385(2)
C18 H18 0.9500
C19 H19A 0.9800
C19 H19B 0.9800
C19 H19C 0.9800
C20 H20A 0.9800
C20 H20B 0.9800
C20 H20C 0.9800

loop_
_geom_torsion_atom_site_label_1
_geom_torsion_atom_site_label_2
_geom_torsion_atom_site_label_3
_geom_torsion_atom_site_label_4
_geom_torsion
N1 C1 C2 C3 29.93(15)
N1 C1 C2 C6 155.84(10)
N1 C1 C13 C14 -138.14(13)
N1 C1 C13 C18 44.76(16)
N1 C7 C8 C9 179.52(12)
N1 C7 C12 C11 -177.78(13)
C1 N1 C5 O1 178.32(12)
C1 N1 C5 C4 -1.24(19)
C1 N1 C7 C8 62.53(16)
C1 N1 C7 C12 -118.13(13)
C1 C2 C3 C4 -55.90(14)
C1 C2 C3 C19 -172.91(11)
C1 C2 C3 C20 64.81(14)
C1 C2 C6 O2 -25.60(17)
C1 C2 C6 O3 155.37(11)
C1 C13 C14 C15 -177.69(13)
C1 C13 C18 C17 178.09(12)
C2 C1 C13 C14 95.57(15)
C2 C1 C13 C18 -81.54(15)
C2 C3 C4 C5 55.47(14)
C3 C2 C6 O2 100.71(15)
C3 C2 C6 O3 -78.32(13)
C3 C4 C5 O1 151.93(12)
C3 C4 C5 N1 -28.50(17)
C5 N1 C1 C2 0.30(17)
C5 N1 C1 C13 -124.22(13)
C5 N1 C7 C8 -114.05(14)
C5 N1 C7 C12 65.29(17)
C6 C2 C3 C4 -179.07(10)
C6 C2 C3 C19 63.91(14)
C6 C2 C3 C20 -58.36(14)
C7 N1 C1 C2 -175.94(11)
C7 N1 C1 C13 59.53(14)
C7 N1 C5 O1 -5.52(19)
C7 N1 C5 C4 174.91(11)
C7 C8 C9 C10 -1.7(2)
C8 C7 C12 C11 1.5(2)
C8 C9 C10 C11 1.6(2)
C9 C10 C11 C12 0.2(2)
C10 C11 C12 C7 -1.7(2)
C12 C7 C8 C9 0.2(2)
C13 C1 C2 C3 154.23(11)
C13 C1 C2 C6 -79.85(13)
C13 C14 C15 C16 -0.3(2)
C14 C13 C18 C17 0.9(2)
C14 C15 C16 C17 0.9(2)
C15 C16 C17 C18 -0.5(2)
C16 C17 C18 C13 -0.4(2)
C18 C13 C14 C15 -0.6(2)
C19 C3 C4 C5 175.11(11)
C20 C3 C4 C5 -65.68(15)
